data_1001643
loop_
_publ_author_name
'Leclaire, A'
'Hoareau, T'
'Borel, M M'
'Grandin, A'
'Raveau, B'

_publ_section_title
;
A sodium Mo(V) monophosphate with a tunnel structure: Na3 (Mo O)4 (P
O4)5
;
_journal_coden_ASTM JSSCBI
_journal_name_full 'Journal of Solid State Chemistry'
_journal_page_first 543
_journal_page_last 549
_journal_paper_doi 10.1006/jssc.1995.1083
_journal_volume 114
_journal_year 1995
_chemical_formula_structural 'Na3 (Mo4 P5 O24)'
_chemical_formula_sum 'Mo4 Na3 O24 P5'
_chemical_name_systematic 'Trisodium tetramolybdo(V)pentaphosphate(V)'
_space_group_IT_number 15
_symmetry_cell_setting monoclinic
_symmetry_Int_Tables_number 15
_symmetry_space_group_name_Hall '-C 2yc'
_symmetry_space_group_name_H-M 'C 1 2/c 1'
_cell_angle_alpha 90
_cell_angle_beta 126.34(1)
_cell_angle_gamma 90
_cell_formula_units_Z 4
_cell_length_a 16.78899(100)
_cell_length_b 8.500(1)
_cell_length_c 16.36099(100)
_cell_volume 1880.7
_refine_ls_R_factor_all 0.02
_cod_database_code 1001643

loop_
_symmetry_equiv_pos_as_xyz
x,y,z
-x,y,1/2-z
-x,-y,-z
x,-y,1/2+z
1/2+x,1/2+y,z
1/2-x,1/2+y,1/2-z
1/2-x,1/2-y,-z
1/2+x,1/2-y,1/2+z

loop_
_atom_site_label
_atom_site_type_symbol
_atom_site_symmetry_multiplicity
_atom_site_Wyckoff_symbol
_atom_site_fract_x
_atom_site_fract_y
_atom_site_fract_z
_atom_site_occupancy
_atom_site_attached_hydrogens
_atom_site_calc_flag
Mo1 Mo5+ 8 f 0.13119(1) 0.05912(1) 0.98397(1) 1. 0 d
Mo2 Mo5+ 8 f 0.09579(1) 0.43449(2) 0.18077(1) 1. 0 d
P1 P5+ 8 f 0.54982(2) 0.25494(5) 0.04157(2) 1. 0 d
P2 P5+ 8 f 0.36614(2) 0.07679(5) 0.10400(2) 1. 0 d
P3 P5+ 4 e 0. 0.14788(6) 0.25 1. 0 d
Na1 Na1+ 8 f 0.35650(8) 0.3447(2) 0.23134(8) 1. 0 d
Na2 Na1+ 8 f 0.2308(2) 0.2242(3) 0.4257(3) 0.5 0 d
O1 O2- 8 f 0.1795(1) 0.1308(2) 0.0984(1) 1. 0 d
O2 O2- 8 f 0.14381(9) 0.2459(2) 0.91727(9) 1. 0 d
O3 O2- 8 f 0.11417(7) 0.8355(2) 0.01562(8) 1. 0 d
O4 O2- 8 f 0.98761(7) 0.1188(2) 0.91997(8) 1. 0 d
O5 O2- 8 f 0.26786(7) -0.0080(2) 0.02360(9) 1. 0 d
O6 O2- 8 f 0.07523(9) -0.0426(2) 0.83912(8) 1. 0 d
O7 O2- 8 f 0.21406(8) 0.3844(2) 0.2363(1) 1. 0 d
O8 O2- 8 f 0.03872(8) 0.3285(2) 0.04909(8) 1. 0 d
O9 O2- 8 f 0.0604(1) 0.2482(2) 0.2279(1) 1. 0 d
O10 O2- 8 f 0.11531(8) 0.5700(2) 0.29214(8) 1. 0 d
O11 O2- 8 f 0.11499(8) 0.6401(2) 0.12883(8) 1. 0 d
O12 O2- 8 f 0.94694(8) 0.5027(2) 0.10368(9) 1. 0 d

loop_
_atom_type_symbol
_atom_type_oxidation_number
Mo5+ 5.000
P5+ 5.000
Na1+ 1.000
O2- -2.000
